data_4064682
loop_
_publ_author_name
'Vacher, Antoine'
'Barri\`ere, Fr\'ed\'eric'
'Roisnel, Thierry'
'Piekara-Sady, Lidia'
'Lorcy, Dominique'

_publ_section_title
;
 Electronically Coupled Tetrathiafulvalene Electrophores across a
 Non-innocent Acetylide--Ruthenium Bridge
;
_journal_issue 13
_journal_name_full Organometallics
_journal_page_first 3570
_journal_paper_doi 10.1021/om200266q
_journal_volume 30
_journal_year 2011
_chemical_compound_source 'synthesis as described'
_chemical_formula_moiety 'C11 H10 S4'
_chemical_formula_sum 'C11 H10 S4'
_chemical_formula_weight 270.43
_chemical_name_systematic
;
 ?
;
_space_group_IT_number 14
_symmetry_cell_setting monoclinic
_symmetry_Int_Tables_number 14
_symmetry_space_group_name_Hall '-P 2yn'
_symmetry_space_group_name_H-M 'P 1 21/n 1'
_atom_sites_solution_hydrogens geom
_atom_sites_solution_primary direct
_atom_sites_solution_secondary difmap
_audit_conform_dict_location ftp://ftp.iucr.org/pub/cif_core.dic
_audit_conform_dict_name cif_core.dic
_audit_conform_dict_version 2.3
_audit_creation_date 2011-04-26T16:28:10-00:00
_audit_creation_method 'WinGX routine CIF_UPDATE'
_cell_angle_alpha 90
_cell_angle_beta 91.350(5)
_cell_angle_gamma 90
_cell_formula_units_Z 4
_cell_length_a 7.6755(6)
_cell_length_b 7.6302(6)
_cell_length_c 20.4398(15)
_cell_measurement_reflns_used 99451
_cell_measurement_temperature 120(2)
_cell_measurement_theta_max 27.485
_cell_measurement_theta_min 2.91
_cell_measurement_wavelength 0.71073
_cell_volume 1196.74(16)
_computing_cell_refinement 'Dirax/lsq (Duisenberg & Schreurs, 1989-2000)'
_computing_data_collection 'Collect (Bruker AXS BV, 1997-2004)'
_computing_data_reduction 'EvalCCD (Duisenberg & Schreurs 1990-2000)'
_computing_molecular_graphics 'Ortep-3 for Windows (Farrugia, 1997)'
_computing_publication_material
;
           WinGX publication routines (Farrugia, 1999),
           CRYSCAL (T. Roisnel, local program)
;
_computing_structure_refinement 'SHELXL-97 (Sheldrick, 1997)'
_computing_structure_solution 'SIR97 (Altomare et al., 1999))'
_diffrn_ambient_temperature 120(2)
_diffrn_detector 'CCD plate'
_diffrn_detector_area_resol_mean 9
_diffrn_measured_fraction_theta_full 0.998
_diffrn_measured_fraction_theta_max 0.998
_diffrn_measurement_device '95mm CCD camera on \k-goniostat'
_diffrn_measurement_device_type 'KappaCCD, Nonius'
_diffrn_measurement_method 'CCD rotation images, thin slices'
_diffrn_radiation_monochromator graphite
_diffrn_radiation_probe x-ray
_diffrn_radiation_type MoK\a
_diffrn_radiation_wavelength 0.71073
_diffrn_reflns_av_R_equivalents 0.0883
_diffrn_reflns_av_unetI/netI 0.0618
_diffrn_reflns_limit_h_max 9
_diffrn_reflns_limit_h_min -9
_diffrn_reflns_limit_k_max 9
_diffrn_reflns_limit_k_min -9
_diffrn_reflns_limit_l_max 26
_diffrn_reflns_limit_l_min -25
_diffrn_reflns_number 16839
_diffrn_reflns_theta_full 27.48
_diffrn_reflns_theta_max 27.48
_diffrn_reflns_theta_min 3.77
_diffrn_source 'Enraf Nonius FR590'
_exptl_absorpt_coefficient_mu 0.756
_exptl_absorpt_correction_T_max 0.956
_exptl_absorpt_correction_T_min 0.838
_exptl_absorpt_correction_type multi-scan
_exptl_absorpt_process_details
;
  [Sheldrick, G.M. (2002). SADABS Bruker AXS Inc., Madison, Wisconsin, USA]
;
_exptl_crystal_colour orange
_exptl_crystal_density_diffrn 1.501
_exptl_crystal_density_method 'not measured'
_exptl_crystal_description prism
_exptl_crystal_F_000 560
_exptl_crystal_size_max 0.22
_exptl_crystal_size_mid 0.15
_exptl_crystal_size_min 0.06
_refine_diff_density_max 1.652
_refine_diff_density_min -1.068
_refine_diff_density_rms 0.147
_refine_ls_extinction_method none
_refine_ls_goodness_of_fit_ref 1.064
_refine_ls_hydrogen_treatment constr
_refine_ls_matrix_type full
_refine_ls_number_parameters 139
_refine_ls_number_reflns 2724
_refine_ls_number_restraints 0
_refine_ls_restrained_S_all 1.064
_refine_ls_R_factor_all 0.097
_refine_ls_R_factor_gt 0.0795
_refine_ls_shift/su_max 0.005
_refine_ls_shift/su_mean 0.001
_refine_ls_structure_factor_coef Fsqd
_refine_ls_weighting_details 'calc w=1/[\s^2^(Fo^2^)+(0.1143P)^2^+4.6537P] where P=(Fo^2^+2Fc^2^)/3'
_refine_ls_weighting_scheme calc
_refine_ls_wR_factor_gt 0.2195
_refine_ls_wR_factor_ref 0.2322
_reflns_number_gt 2112
_reflns_number_total 2724
_reflns_threshold_expression >2sigma(I)
_cod_data_source_file om200266q_si_002.cif
_cod_data_source_block TTF2
_cod_original_sg_symbol_H-M 'P 21/n'
_cod_database_code 4064682

loop_
_symmetry_equiv_pos_as_xyz
'x, y, z'
'-x+1/2, y+1/2, -z+1/2'
'-x, -y, -z'
'x-1/2, -y-1/2, z-1/2'

loop_
_atom_site_label
_atom_site_type_symbol
_atom_site_fract_x
_atom_site_fract_y
_atom_site_fract_z
_atom_site_U_iso_or_equiv
_atom_site_adp_type
_atom_site_occupancy
_atom_site_symmetry_multiplicity
_atom_site_calc_flag
_atom_site_refinement_flags
C1 C 0.2982(7) 0.1520(7) 0.4676(3) 0.0421(12) Uani 1 1 d .
H1A H 0.1756 0.1694 0.4783 0.063 Uiso 1 1 calc R
H1B H 0.3599 0.2642 0.4705 0.063 Uiso 1 1 calc R
H1C H 0.3517 0.0687 0.4985 0.063 Uiso 1 1 calc R
C2 C 0.3099(6) 0.0789(6) 0.3973(2) 0.0332(10) Uani 1 1 d .
C3 C 0.1838(6) -0.0088(6) 0.3644(2) 0.0327(10) Uani 1 1 d .
C4 C 0.0040(6) -0.0534(7) 0.3878(3) 0.0397(12) Uani 1 1 d .
H4A H -0.0096 -0.0084 0.4323 0.06 Uiso 1 1 calc R
H4B H -0.0112 -0.181 0.3878 0.06 Uiso 1 1 calc R
H4C H -0.0838 0.0001 0.3585 0.06 Uiso 1 1 calc R
C5 C 0.4365(6) 0.0250(6) 0.2823(2) 0.0306(10) Uani 1 1 d .
C6 C 0.5368(6) 0.0255(6) 0.2290(2) 0.0307(10) Uani 1 1 d .
C7 C 0.9699(6) 0.1097(7) 0.1251(2) 0.0378(11) Uani 1 1 d .
H7A H 0.9843 0.0624 0.0809 0.057 Uiso 1 1 calc R
H7B H 1.0611 0.0624 0.1544 0.057 Uiso 1 1 calc R
H7C H 0.9789 0.2378 0.1238 0.057 Uiso 1 1 calc R
C8 C 0.7942(6) 0.0583(6) 0.1496(2) 0.0308(10) Uani 1 1 d .
C9 C 0.6722(6) -0.0353(6) 0.1160(2) 0.0311(10) Uani 1 1 d .
C10 C 0.6928(6) -0.1045(7) 0.0528(2) 0.0347(11) Uani 1 1 d .
C11 C 0.7102(8) -0.1642(8) 0.0016(3) 0.0503(14) Uani 1 1 d .
H11 H 0.7246 -0.2136 -0.0406 0.06 Uiso 1 1 calc R
S1 S 0.50232(16) 0.12545(16) 0.35647(6) 0.0339(4) Uani 1 1 d .
S2 S 0.22839(16) -0.07050(17) 0.28362(6) 0.0343(4) Uani 1 1 d .
S3 S 0.74118(16) 0.13047(17) 0.22794(6) 0.0344(4) Uani 1 1 d .
S4 S 0.47169(15) -0.07333(17) 0.15461(6) 0.0333(4) Uani 1 1 d .

loop_
_atom_site_aniso_label
_atom_site_aniso_U_11
_atom_site_aniso_U_22
_atom_site_aniso_U_33
_atom_site_aniso_U_23
_atom_site_aniso_U_13
_atom_site_aniso_U_12
C1 0.038(3) 0.039(3) 0.050(3) 0.006(2) -0.002(2) -0.003(2)
C2 0.037(2) 0.027(2) 0.035(2) 0.0089(19) -0.0044(19) 0.0000(19)
C3 0.037(2) 0.026(2) 0.036(2) 0.0096(19) -0.0063(19) -0.0016(19)
C4 0.037(3) 0.039(3) 0.043(3) 0.004(2) -0.001(2) -0.006(2)
C5 0.036(2) 0.028(2) 0.028(2) 0.0043(18) -0.0060(18) -0.0063(19)
C6 0.034(2) 0.026(2) 0.032(2) 0.0013(18) -0.0081(18) -0.0073(19)
C7 0.034(2) 0.042(3) 0.038(3) 0.004(2) -0.001(2) -0.007(2)
C8 0.035(2) 0.027(2) 0.030(2) 0.0062(18) -0.0013(18) -0.0001(18)
C9 0.031(2) 0.028(2) 0.034(2) 0.0065(19) -0.0006(18) 0.0002(18)
C10 0.032(2) 0.034(2) 0.038(3) 0.003(2) -0.001(2) -0.0005(19)
C11 0.050(3) 0.054(4) 0.047(3) -0.004(3) 0.003(3) -0.008(3)
S1 0.0365(7) 0.0344(7) 0.0303(6) 0.0024(5) -0.0061(5) -0.0112(5)
S2 0.0357(7) 0.0359(7) 0.0309(6) 0.0047(5) -0.0065(5) -0.0114(5)
S3 0.0363(7) 0.0357(7) 0.0307(6) 0.0039(5) -0.0060(5) -0.0121(5)
S4 0.0338(6) 0.0354(7) 0.0304(6) -0.0010(5) -0.0049(5) -0.0098(5)

loop_
_atom_type_symbol
_atom_type_description
_atom_type_scat_dispersion_real
_atom_type_scat_dispersion_imag
_atom_type_scat_source
C C 0.0033 0.0016 'International Tables Vol C Tables 4.2.6.8 and 6.1.1.4'
H H 0 0 'International Tables Vol C Tables 4.2.6.8 and 6.1.1.4'
S S 0.1246 0.1234 'International Tables Vol C Tables 4.2.6.8 and 6.1.1.4'

loop_
_geom_angle_atom_site_label_1
_geom_angle_atom_site_label_2
_geom_angle_atom_site_label_3
_geom_angle
C2 C1 H1A 109.5
C2 C1 H1B 109.5
H1A C1 H1B 109.5
C2 C1 H1C 109.5
H1A C1 H1C 109.5
H1B C1 H1C 109.5
C3 C2 C1 126.1(5)
C3 C2 S1 117.9(4)
C1 C2 S1 116.0(3)
C2 C3 C4 127.3(5)
C2 C3 S2 116.8(4)
C4 C3 S2 115.9(4)
C3 C4 H4A 109.5
C3 C4 H4B 109.5
H4A C4 H4B 109.5
C3 C4 H4C 109.5
H4A C4 H4C 109.5
H4B C4 H4C 109.5
C6 C5 S2 123.4(4)
C6 C5 S1 122.4(4)
S2 C5 S1 114.2(3)
C5 C6 S4 122.8(4)
C5 C6 S3 122.4(4)
S4 C6 S3 114.8(3)
C8 C7 H7A 109.5
C8 C7 H7B 109.5
H7A C7 H7B 109.5
C8 C7 H7C 109.5
H7A C7 H7C 109.5
H7B C7 H7C 109.5
C9 C8 C7 125.8(4)
C9 C8 S3 117.2(4)
C7 C8 S3 117.0(3)
C8 C9 C10 124.9(4)
C8 C9 S4 117.4(4)
C10 C9 S4 117.7(4)
C11 C10 C9 178.6(6)
C10 C11 H11 180
C2 S1 C5 95.4(2)
C5 S2 C3 95.8(2)
C8 S3 C6 95.4(2)
C6 S4 C9 94.7(2)

loop_
_geom_bond_atom_site_label_1
_geom_bond_atom_site_label_2
_geom_bond_distance
C1 C2 1.545(7)
C1 H1A 0.98
C1 H1B 0.98
C1 H1C 0.98
C2 C3 1.344(7)
C2 S1 1.750(5)
C3 C4 1.510(7)
C3 S2 1.758(5)
C4 H4A 0.98
C4 H4B 0.98
C4 H4C 0.98
C5 C6 1.348(7)
C5 S2 1.757(5)
C5 S1 1.763(5)
C6 S4 1.759(5)
C6 S3 1.762(5)
C7 C8 1.502(6)
C7 H7A 0.98
C7 H7B 0.98
C7 H7C 0.98
C8 C9 1.352(7)
C8 S3 1.750(5)
C9 C10 1.409(7)
C9 S4 1.769(5)
C10 C11 1.152(8)
C11 H11 0.95

loop_
_geom_torsion_atom_site_label_1
_geom_torsion_atom_site_label_2
_geom_torsion_atom_site_label_3
_geom_torsion_atom_site_label_4
_geom_torsion
C1 C2 C3 C4 0.8(8)
S1 C2 C3 C4 -175.9(4)
C1 C2 C3 S2 177.7(4)
S1 C2 C3 S2 1.0(5)
S2 C5 C6 S4 -1.1(6)
S1 C5 C6 S4 -179.6(3)
S2 C5 C6 S3 177.2(3)
S1 C5 C6 S3 -1.3(6)
C7 C8 C9 C10 2.0(8)
S3 C8 C9 C10 -179.6(4)
C7 C8 C9 S4 -178.0(4)
S3 C8 C9 S4 0.5(5)
C3 C2 S1 C5 0.0(4)
C1 C2 S1 C5 -177.0(4)
C6 C5 S1 C2 177.7(4)
S2 C5 S1 C2 -1.0(3)
C6 C5 S2 C3 -177.3(4)
S1 C5 S2 C3 1.4(3)
C2 C3 S2 C5 -1.4(4)
C4 C3 S2 C5 175.8(4)
C9 C8 S3 C6 3.7(4)
C7 C8 S3 C6 -177.7(4)
C5 C6 S3 C8 174.9(4)
S4 C6 S3 C8 -6.7(3)
C5 C6 S4 C9 -174.8(4)
S3 C6 S4 C9 6.8(3)
C8 C9 S4 C6 -4.4(4)
C10 C9 S4 C6 175.6(4)

loop_
_cod_related_entry_id
_cod_related_entry_database
_cod_related_entry_code
1 ChemSpider 30659657
